data_7223501
loop_
_publ_author_name
'Das, Asish R.'
'Mukherjee, Prasun'

_publ_section_title
;
 Facile synthesis of functionalized
 6-cyano-2-oxa-7-azabicyclo[4.1.0]hept-3-en-1-yl acetates : a catalyst
 free approach to access the pyran fused 2-acetoxy-NH-aziridines
;
_journal_name_full 'RSC Adv.'
_journal_paper_doi 10.1039/C5RA24510A
_journal_year 2015
_chemical_formula_moiety 'C24 H19 N3 O6'
_chemical_formula_sum 'C24 H19 N3 O6'
_chemical_formula_weight 445.42
_chemical_name_systematic
; 
 ? 
;
_space_group_IT_number 2
_symmetry_cell_setting triclinic
_symmetry_space_group_name_Hall '-P 1'
_symmetry_space_group_name_H-M 'P -1'
_atom_sites_solution_hydrogens geom
_atom_sites_solution_primary direct
_atom_sites_solution_secondary difmap
_audit_creation_method SHELXL-97
_audit_update_record
;
2015-11-01 deposited with the CCDC.
2015-12-14 downloaded from the CCDC.
;
_cell_angle_alpha 86.913(7)
_cell_angle_beta 76.478(7)
_cell_angle_gamma 73.204(7)
_cell_formula_units_Z 2
_cell_length_a 7.8756(12)
_cell_length_b 12.1142(18)
_cell_length_c 12.4328(19)
_cell_measurement_temperature 296(2)
_cell_volume 1104.0(3)
_computing_cell_refinement 'Bruker SMART'
_computing_data_collection 'Bruker SMART'
_computing_data_reduction 'Bruker SAINT'
_computing_molecular_graphics 'Ortep-3 for Windows (Farrugia, 1997)'
_computing_publication_material 'WINGX V1.80.03'
_computing_structure_refinement 'SHELXL-97 (Sheldrick, 1997)'
_computing_structure_solution 'SHELXS-97 (Sheldrick, 1990)'
_diffrn_ambient_temperature 296(2)
_diffrn_measured_fraction_theta_full 0.988
_diffrn_measured_fraction_theta_max 0.988
_diffrn_measurement_device_type 'CCD area detector'
_diffrn_radiation_monochromator graphite
_diffrn_radiation_source 'fine-focus sealed tube'
_diffrn_radiation_type MoK\a
_diffrn_radiation_wavelength 0.71073
_diffrn_reflns_av_R_equivalents 0.0226
_diffrn_reflns_av_sigmaI/netI 0.0272
_diffrn_reflns_limit_h_max 8
_diffrn_reflns_limit_h_min -9
_diffrn_reflns_limit_k_max 14
_diffrn_reflns_limit_k_min -14
_diffrn_reflns_limit_l_max 15
_diffrn_reflns_limit_l_min -15
_diffrn_reflns_number 11956
_diffrn_reflns_theta_full 26.00
_diffrn_reflns_theta_max 26.00
_diffrn_reflns_theta_min 1.68
_exptl_absorpt_coefficient_mu 0.098
_exptl_crystal_colour colourless
_exptl_crystal_density_diffrn 1.343
_exptl_crystal_density_method 'not measured'
_exptl_crystal_description granular
_exptl_crystal_F_000 466
_refine_diff_density_max 0.259
_refine_diff_density_min -0.215
_refine_diff_density_rms 0.047
_refine_ls_extinction_method none
_refine_ls_goodness_of_fit_ref 0.947
_refine_ls_hydrogen_treatment mixed
_refine_ls_matrix_type full
_refine_ls_number_parameters 302
_refine_ls_number_reflns 4287
_refine_ls_number_restraints 0
_refine_ls_restrained_S_all 0.947
_refine_ls_R_factor_all 0.0607
_refine_ls_R_factor_gt 0.0515
_refine_ls_shift/su_max 0.000
_refine_ls_shift/su_mean 0.000
_refine_ls_structure_factor_coef Fsqd
_refine_ls_weighting_details 'calc w=1/[\s^2^(Fo^2^)+(0.2000P)^2^+0.0000P] where P=(Fo^2^+2Fc^2^)/3'
_refine_ls_weighting_scheme calc
_refine_ls_wR_factor_gt 0.1965
_refine_ls_wR_factor_ref 0.2208
_reflns_number_gt 3507
_reflns_number_total 4287
_reflns_threshold_expression >2sigma(I)
_cod_data_source_file c5ra24510a2.cif
_cod_data_source_block paaaz
_cod_database_code 7223501

loop_
_symmetry_equiv_pos_as_xyz
'x, y, z'
'-x, -y, -z'

loop_
_atom_site_label
_atom_site_type_symbol
_atom_site_fract_x
_atom_site_fract_y
_atom_site_fract_z
_atom_site_U_iso_or_equiv
_atom_site_adp_type
_atom_site_occupancy
_atom_site_symmetry_multiplicity
_atom_site_calc_flag
_atom_site_refinement_flags
O2 O 0.10484(16) 0.18085(12) 0.30728(10) 0.0519(4) Uani 1 1 d .
O6 O 0.7999(4) -0.50771(17) 0.03026(18) 0.1069(7) Uani 1 1 d .
N1 N 0.3020(2) 0.01227(14) 0.20597(12) 0.0466(4) Uani 1 1 d .
O4 O 0.95319(15) -0.02788(11) 0.21693(11) 0.0508(4) Uani 1 1 d .
O1 O 0.36542(16) 0.19462(11) 0.19140(10) 0.0494(4) Uani 1 1 d .
O3 O 0.2108(2) 0.24402(14) 0.43756(13) 0.0709(5) Uani 1 1 d .
C1 C 0.2802(2) 0.11887(16) 0.25467(14) 0.0441(4) Uani 1 1 d .
C3 C 0.5914(2) -0.02028(14) 0.27571(12) 0.0385(4) Uani 1 1 d .
H2 H 0.6299 -0.0185 0.3449 0.046 Uiso 1 1 calc R
C18 C 0.6631(2) -0.14359(14) 0.23198(13) 0.0389(4) Uani 1 1 d .
C11 C -0.2868(6) 0.4320(4) 0.7734(3) 0.1144(12) Uani 1 1 d .
H13 H -0.3250 0.4579 0.8466 0.137 Uiso 1 1 calc R
C12 C -0.2968(7) 0.5079(3) 0.6886(3) 0.1468(19) Uani 1 1 d .
H14 H -0.3450 0.5865 0.7041 0.176 Uiso 1 1 calc R
C13 C -0.2361(6) 0.4694(3) 0.5799(3) 0.1330(18) Uani 1 1 d .
H15 H -0.2421 0.5225 0.5230 0.160 Uiso 1 1 calc R
C8 C -0.1678(3) 0.3548(2) 0.55515(17) 0.0679(6) Uani 1 1 d .
C7 C -0.1125(3) 0.3097(2) 0.43816(18) 0.0730(7) Uani 1 1 d .
H9 H -0.1413 0.3742 0.3894 0.088 Uiso 1 1 calc R
H10 H -0.1850 0.2591 0.4311 0.088 Uiso 1 1 calc R
C6 C 0.0853(3) 0.24513(16) 0.39990(15) 0.0548(5) Uani 1 1 d .
C2 C 0.3844(2) 0.01386(15) 0.30296(13) 0.0418(4) Uani 1 1 d .
C23 C 0.7011(3) -0.23293(18) 0.30486(16) 0.0617(6) Uani 1 1 d .
H19 H 0.6910 -0.2166 0.3787 0.074 Uiso 1 1 calc R
C22 C 0.7538(4) -0.3459(2) 0.26858(19) 0.0777(7) Uani 1 1 d .
H18 H 0.7789 -0.4059 0.3177 0.093 Uiso 1 1 calc R
C21 C 0.7690(3) -0.36907(16) 0.15958(17) 0.0578(5) Uani 1 1 d .
N3 N 0.8174(4) -0.48921(17) 0.12148(19) 0.0830(6) Uani 1 1 d .
C9 C -0.1581(5) 0.2803(2) 0.6412(2) 0.0860(8) Uani 1 1 d .
H11 H -0.1080 0.2017 0.6262 0.103 Uiso 1 1 calc R
C10 C -0.2199(6) 0.3179(3) 0.7486(2) 0.1092(11) Uani 1 1 d .
H12 H -0.2160 0.2646 0.8054 0.131 Uiso 1 1 calc R
O5 O 0.8691(5) -0.56548(17) 0.1828(2) 0.1299(10) Uani 1 1 d .
C20 C 0.7362(3) -0.28243(16) 0.08401(15) 0.0490(4) Uani 1 1 d .
H17 H 0.7499 -0.2995 0.0099 0.059 Uiso 1 1 calc R
C19 C 0.6824(2) -0.16935(15) 0.12152(13) 0.0427(4) Uani 1 1 d .
H16 H 0.6589 -0.1097 0.0720 0.051 Uiso 1 1 calc R
C4 C 0.6587(2) 0.06698(14) 0.19938(12) 0.0382(4) Uani 1 1 d .
C5 C 0.5510(2) 0.16269(15) 0.16401(14) 0.0420(4) Uani 1 1 d .
C17 C 0.6198(3) 0.25015(17) 0.09102(16) 0.0535(5) Uani 1 1 d .
H7 H 0.6170 0.3139 0.1361 0.064 Uiso 1 1 calc R
H8 H 0.5407 0.2802 0.0406 0.064 Uiso 1 1 calc R
C16 C 0.8119(3) 0.19819(19) 0.02546(16) 0.0574(5) Uani 1 1 d .
H5 H 0.8117 0.1444 -0.0295 0.069 Uiso 1 1 calc R
H6 H 0.8595 0.2586 -0.0129 0.069 Uiso 1 1 calc R
C15 C 0.9312(3) 0.13674(18) 0.10061(17) 0.0556(5) Uani 1 1 d .
H4 H 0.9481 0.1933 0.1463 0.067 Uiso 1 1 calc R
H3 H 1.0498 0.0966 0.0560 0.067 Uiso 1 1 calc R
C14 C 0.8555(2) 0.05098(14) 0.17481(13) 0.0416(4) Uani 1 1 d .
C24 C 0.2996(3) -0.02190(17) 0.41041(15) 0.0524(5) Uani 1 1 d .
N2 N 0.2407(3) -0.0511(2) 0.49575(16) 0.0799(6) Uani 1 1 d .
H1 H 0.214(3) -0.006(2) 0.2241(19) 0.058(6) Uiso 1 1 d .

loop_
_atom_site_aniso_label
_atom_site_aniso_U_11
_atom_site_aniso_U_22
_atom_site_aniso_U_33
_atom_site_aniso_U_23
_atom_site_aniso_U_13
_atom_site_aniso_U_12
O2 0.0358(6) 0.0628(8) 0.0521(7) -0.0127(6) -0.0080(5) -0.0053(6)
O6 0.171(2) 0.0653(11) 0.0919(13) -0.0172(10) -0.0359(14) -0.0370(13)
N1 0.0322(7) 0.0612(10) 0.0492(8) -0.0103(6) -0.0099(6) -0.0152(7)
O4 0.0350(6) 0.0534(8) 0.0662(8) 0.0080(6) -0.0156(5) -0.0142(5)
O1 0.0371(6) 0.0530(8) 0.0562(7) 0.0055(6) -0.0134(5) -0.0084(5)
O3 0.0746(10) 0.0740(11) 0.0670(9) -0.0137(7) -0.0244(8) -0.0163(8)
C1 0.0322(8) 0.0533(10) 0.0459(8) -0.0045(7) -0.0091(6) -0.0095(7)
C3 0.0357(8) 0.0453(9) 0.0385(7) 0.0019(6) -0.0122(6) -0.0147(7)
C18 0.0328(7) 0.0440(9) 0.0430(8) 0.0035(6) -0.0105(6) -0.0148(6)
C11 0.132(3) 0.132(3) 0.0672(17) -0.0340(19) 0.0119(17) -0.040(2)
C12 0.218(5) 0.073(2) 0.102(2) -0.0352(18) 0.047(3) -0.027(3)
C13 0.198(4) 0.0558(17) 0.0841(19) -0.0022(14) 0.037(2) 0.003(2)
C8 0.0736(14) 0.0580(12) 0.0559(11) -0.0043(9) -0.0013(10) -0.0039(10)
C7 0.0680(14) 0.0745(15) 0.0552(11) -0.0063(10) -0.0102(10) 0.0107(11)
C6 0.0608(12) 0.0506(11) 0.0477(9) -0.0031(8) -0.0123(8) -0.0072(9)
C2 0.0354(8) 0.0495(9) 0.0424(8) -0.0048(6) -0.0080(6) -0.0150(7)
C23 0.0887(15) 0.0538(11) 0.0447(9) 0.0072(8) -0.0251(9) -0.0166(10)
C22 0.122(2) 0.0477(12) 0.0611(13) 0.0141(9) -0.0313(13) -0.0153(12)
C21 0.0707(13) 0.0436(10) 0.0612(11) 0.0008(8) -0.0147(9) -0.0197(9)
N3 0.1198(19) 0.0495(11) 0.0797(13) -0.0006(9) -0.0210(12) -0.0252(11)
C9 0.120(2) 0.0673(16) 0.0632(14) -0.0012(11) -0.0168(14) -0.0175(15)
C10 0.150(3) 0.111(3) 0.0565(14) 0.0067(15) -0.0173(16) -0.029(2)
O5 0.228(3) 0.0455(10) 0.1120(16) 0.0095(10) -0.0560(18) -0.0196(14)
C20 0.0501(10) 0.0527(10) 0.0457(9) -0.0032(7) -0.0088(7) -0.0176(8)
C19 0.0412(9) 0.0457(9) 0.0417(8) 0.0052(7) -0.0096(7) -0.0140(7)
C4 0.0354(8) 0.0420(9) 0.0408(8) -0.0004(6) -0.0109(6) -0.0147(7)
C5 0.0397(8) 0.0443(9) 0.0455(8) -0.0009(7) -0.0145(7) -0.0133(7)
C17 0.0547(11) 0.0478(10) 0.0611(11) 0.0107(8) -0.0191(8) -0.0163(8)
C16 0.0611(11) 0.0606(12) 0.0544(10) 0.0090(8) -0.0107(9) -0.0270(9)
C15 0.0440(10) 0.0596(12) 0.0663(11) 0.0110(9) -0.0093(8) -0.0242(9)
C14 0.0373(8) 0.0457(9) 0.0443(8) -0.0037(7) -0.0088(7) -0.0151(7)
C24 0.0450(10) 0.0595(11) 0.0522(10) -0.0028(8) -0.0044(8) -0.0191(8)
N2 0.0803(14) 0.0973(16) 0.0606(11) 0.0069(10) 0.0029(9) -0.0390(12)

loop_
_atom_type_symbol
_atom_type_description
_atom_type_scat_dispersion_real
_atom_type_scat_dispersion_imag
_atom_type_scat_source
C C 0.0033 0.0016 'International Tables Vol C Tables 4.2.6.8 and 6.1.1.4'
H H 0.0000 0.0000 'International Tables Vol C Tables 4.2.6.8 and 6.1.1.4'
N N 0.0061 0.0033 'International Tables Vol C Tables 4.2.6.8 and 6.1.1.4'
O O 0.0106 0.0060 'International Tables Vol C Tables 4.2.6.8 and 6.1.1.4'

loop_
_geom_angle_atom_site_label_1
_geom_angle_atom_site_label_2
_geom_angle_atom_site_label_3
_geom_angle
C6 O2 C1 117.52(14)
C1 N1 C2 61.27(11)
C1 N1 H1 110.3(17)
C2 N1 H1 110.5(17)
C5 O1 C1 117.73(13)
O2 C1 O1 108.55(14)
O2 C1 N1 117.43(14)
O1 C1 N1 117.39(14)
O2 C1 C2 122.26(14)
O1 C1 C2 121.87(13)
N1 C1 C2 62.58(11)
C4 C3 C18 114.98(13)
C4 C3 C2 109.89(13)
C18 C3 C2 108.68(12)
C4 C3 H2 107.7
C18 C3 H2 107.7
C2 C3 H2 107.7
C23 C18 C19 119.11(16)
C23 C18 C3 119.29(15)
C19 C18 C3 121.51(14)
C10 C11 C12 118.4(3)
C10 C11 H13 120.8
C12 C11 H13 120.8
C11 C12 C13 120.8(3)
C11 C12 H14 119.6
C13 C12 H14 119.6
C8 C13 C12 120.7(3)
C8 C13 H15 119.7
C12 C13 H15 119.7
C13 C8 C9 117.6(2)
C13 C8 C7 122.0(2)
C9 C8 C7 120.3(2)
C8 C7 C6 114.9(2)
C8 C7 H9 108.5
C6 C7 H9 108.5
C8 C7 H10 108.5
C6 C7 H10 108.5
H9 C7 H10 107.5
O3 C6 O2 122.08(18)
O3 C6 C7 129.80(19)
O2 C6 C7 108.11(17)
C24 C2 C1 117.83(15)
C24 C2 N1 119.47(14)
C1 C2 N1 56.15(10)
C24 C2 C3 115.42(14)
C1 C2 C3 120.31(14)
N1 C2 C3 114.73(13)
C22 C23 C18 120.37(18)
C22 C23 H19 119.8
C18 C23 H19 119.8
C21 C22 C23 119.40(18)
C21 C22 H18 120.3
C23 C22 H18 120.3
C22 C21 C20 121.91(19)
C22 C21 N3 119.62(19)
C20 C21 N3 118.46(18)
O5 N3 O6 122.6(2)
O5 N3 C21 118.8(2)
O6 N3 C21 118.6(2)
C8 C9 C10 121.9(3)
C8 C9 H11 119.1
C10 C9 H11 119.1
C11 C10 C9 120.6(3)
C11 C10 H12 119.7
C9 C10 H12 119.7
C21 C20 C19 118.15(16)
C21 C20 H17 120.9
C19 C20 H17 120.9
C20 C19 C18 121.04(15)
C20 C19 H16 119.5
C18 C19 H16 119.5
C5 C4 C14 118.90(14)
C5 C4 C3 124.89(14)
C14 C4 C3 115.76(13)
C4 C5 O1 124.93(15)
C4 C5 C17 124.23(15)
O1 C5 C17 110.83(14)
C5 C17 C16 111.23(15)
C5 C17 H7 109.4
C16 C17 H7 109.4
C5 C17 H8 109.4
C16 C17 H8 109.4
H7 C17 H8 108.0
C15 C16 C17 110.31(16)
C15 C16 H5 109.6
C17 C16 H5 109.6
C15 C16 H6 109.6
C17 C16 H6 109.6
H5 C16 H6 108.1
C16 C15 C14 113.57(15)
C16 C15 H4 108.9
C14 C15 H4 108.9
C16 C15 H3 108.9
C14 C15 H3 108.9
H4 C15 H3 107.7
O4 C14 C4 119.94(14)
O4 C14 C15 121.63(15)
C4 C14 C15 118.38(14)
N2 C24 C2 176.8(2)

loop_
_geom_bond_atom_site_label_1
_geom_bond_atom_site_label_2
_geom_bond_distance
O2 C6 1.378(2)
O2 C1 1.389(2)
O6 N3 1.214(3)
N1 C1 1.404(2)
N1 C2 1.501(2)
N1 H1 0.77(2)
O4 C14 1.220(2)
O1 C5 1.362(2)
O1 C1 1.394(2)
O3 C6 1.185(2)
C1 C2 1.482(2)
C3 C4 1.510(2)
C3 C18 1.517(2)
C3 C2 1.520(2)
C3 H2 0.9800
C18 C23 1.384(3)
C18 C19 1.388(2)
C11 C10 1.353(5)
C11 C12 1.362(6)
C11 H13 0.9300
C12 C13 1.382(5)
C12 H14 0.9300
C13 C8 1.360(4)
C13 H15 0.9300
C8 C9 1.363(3)
C8 C7 1.502(3)
C7 C6 1.502(3)
C7 H9 0.9700
C7 H10 0.9700
C2 C24 1.451(2)
C23 C22 1.378(3)
C23 H19 0.9300
C22 C21 1.369(3)
C22 H18 0.9300
C21 C20 1.379(3)
C21 N3 1.469(3)
N3 O5 1.205(3)
C9 C10 1.364(4)
C9 H11 0.9300
C10 H12 0.9300
C20 C19 1.384(3)
C20 H17 0.9300
C19 H16 0.9300
C4 C5 1.345(2)
C4 C14 1.464(2)
C5 C17 1.496(2)
C17 C16 1.509(3)
C17 H7 0.9700
C17 H8 0.9700
C16 C15 1.497(3)
C16 H5 0.9700
C16 H6 0.9700
C15 C14 1.511(2)
C15 H4 0.9700
C15 H3 0.9700
C24 N2 1.136(3)
